data_2105565
loop_
_publ_author_name
'Valente, E. J.'
'Fuller, J. F.'
'Ball, J. D.'

_publ_section_title
;
 Pseudoacids. I. 4- and 5-Oxoacids
;
_journal_issue 2
_journal_name_full 'Acta Crystallographica Section B'
_journal_page_first 162
_journal_page_last 173
_journal_paper_doi 10.1107/S010876819701149X
_journal_volume 54
_journal_year 1998
_chemical_formula_sum 'C15 H24 O9'
_chemical_formula_weight 348.36
_chemical_name_common '5-oxopentanoic acid trimer'
_chemical_name_systematic
;
 cis,cis,trans-2,4,6-tri(3'-carboxypropyl)-s-trioxane
;
_space_group_IT_number 2
_symmetry_cell_setting triclinic
_symmetry_space_group_name_Hall '-P 1'
_symmetry_space_group_name_H-M 'P -1'
_audit_creation_method SHELXL
_cell_angle_alpha 78.68(6)
_cell_angle_beta 84.34(5)
_cell_angle_gamma 80.37(6)
_cell_formula_units_Z 2
_cell_length_a 5.640(4)
_cell_length_b 8.571(8)
_cell_length_c 18.962(13)
_cell_measurement_reflns_used 30
_cell_measurement_temperature 295(2)
_cell_measurement_theta_max 20
_cell_measurement_theta_min 10
_cell_volume 884.1(12)
_computing_cell_refinement 'P3/PC (Siemens, 1989a)'
_computing_data_collection 'P3/PC (Siemens, 1989a)'
_computing_data_reduction 'XDISK (Siemens, 1989b)'
_computing_molecular_graphics 'XP (Siemens, 1989)'
_computing_publication_material 'SHELXL-93 (Sheldrick, 1993)'
_computing_structure_refinement 'SHELXL-93 (Sheldrick, 1993)'
_computing_structure_solution 'SHELXS-86 (Sheldrick, 1985)'
_diffrn_ambient_temperature 295(2)
_diffrn_measurement_device 'scintillation counter, PH analysis'
_diffrn_measurement_method \w
_diffrn_radiation_monochromator graphite
_diffrn_radiation_source 'normal-focus sealed tube'
_diffrn_radiation_type MoK\a
_diffrn_radiation_wavelength 0.71073
_diffrn_reflns_av_R_equivalents 0.0185
_diffrn_reflns_av_sigmaI/netI 0.0607
_diffrn_reflns_limit_h_max 6
_diffrn_reflns_limit_h_min 0
_diffrn_reflns_limit_k_max 10
_diffrn_reflns_limit_k_min -10
_diffrn_reflns_limit_l_max 22
_diffrn_reflns_limit_l_min -22
_diffrn_reflns_number 3118
_diffrn_reflns_theta_max 25.00
_diffrn_reflns_theta_min 2.20
_diffrn_standards_decay_% -3.(2)
_diffrn_standards_interval_count 97
_diffrn_standards_interval_time 90
_diffrn_standards_number 3
_exptl_absorpt_coefficient_mu 0.109
_exptl_absorpt_correction_type none
_exptl_crystal_colour colorless
_exptl_crystal_density_diffrn 1.309
_exptl_crystal_description prism
_exptl_crystal_F_000 372
_exptl_crystal_size_max 0.40
_exptl_crystal_size_mid 0.30
_exptl_crystal_size_min 0.10
_refine_diff_density_max 0.155
_refine_diff_density_min -0.158
_refine_ls_extinction_method none
_refine_ls_goodness_of_fit_all 0.717
_refine_ls_goodness_of_fit_obs 1.081
_refine_ls_hydrogen_treatment 'H atoms fixed, calculated'
_refine_ls_matrix_type full
_refine_ls_number_parameters 265
_refine_ls_number_reflns 2698
_refine_ls_number_restraints 49
_refine_ls_restrained_S_all 0.742
_refine_ls_restrained_S_obs 1.114
_refine_ls_R_factor_all 0.1011
_refine_ls_R_factor_obs 0.0415
_refine_ls_shift/esd_max 0.000
_refine_ls_shift/esd_mean 0.000
_refine_ls_structure_factor_coef Fsqd
_refine_ls_weighting_details 'w = 1/[\s^2^(Fo^2^)+(0.0712P)^2^+0.0000P], where P=(Fo^2^+2Fc^2^)/3'
_refine_ls_weighting_scheme calc
_refine_ls_wR_factor_all 0.1182
_refine_ls_wR_factor_obs 0.1005
_reflns_number_observed 1032
_reflns_number_total 2698
_reflns_observed_criterion >2sigma(I)
_cod_data_source_file fr0001.cif
_cod_data_source_block 1
_cod_depositor_comments
;
The following automatic conversions were performed:

'_refine_ls_weighting_scheme' value 'w =
1/[\s^2^(Fo^2^)+(0.0712P)^2^+0.0000P], where P=(Fo^2^+2Fc^2^)/3' was
changed to 'calc'. New tag '_refine_ls_weighting_details' was
created. The value of the new tag was set to 'w =
1/[\s^2^(Fo^2^)+(0.0712P)^2^+0.0000P], where P=(Fo^2^+2Fc^2^)/3'.

Automatic conversion script
Id: cif_fix_values 3143 2015-03-26 13:38:13Z robertas 
;
_cod_database_code 2105565

loop_
_symmetry_equiv_pos_as_xyz
'x, y, z'
'-x, -y, -z'

loop_
_atom_site_aniso_label
_atom_site_aniso_U_11
_atom_site_aniso_U_22
_atom_site_aniso_U_33
_atom_site_aniso_U_12
_atom_site_aniso_U_13
_atom_site_aniso_U_23
O1 0.0619(11) 0.0759(14) 0.0514(14) -0.0007(9) 0.0061(10) -0.0103(10)
O2 0.0563(11) 0.088(2) 0.0566(13) 0.0092(10) 0.0054(9) -0.0198(11)
O3 0.0664(12) 0.073(2) 0.0550(14) 0.0022(10) 0.0063(10) -0.0175(11)
C1 0.056(2) 0.076(2) 0.057(2) 0.001(2) 0.003(2) -0.022(2)
C2 0.053(2) 0.082(2) 0.050(2) 0.0008(14) 0.0049(14) -0.019(2)
C3 0.052(2) 0.068(2) 0.054(2) -0.0019(14) 0.0047(13) -0.0168(15)
C4 0.058(2) 0.071(2) 0.060(2) 0.0034(14) 0.0115(15) -0.011(2)
C5 0.052(2) 0.075(2) 0.049(2) -0.005(2) 0.0074(15) -0.017(2)
O4 0.0774(13) 0.073(2) 0.078(2) 0.0099(11) 0.0219(11) 0.0004(13)
O5 0.0638(12) 0.081(2) 0.0811(15) 0.0102(10) 0.0219(12) -0.0012(12)
C6 0.050(2) 0.093(3) 0.058(2) -0.001(2) 0.005(2) -0.027(2)
C7 0.057(2) 0.090(2) 0.057(2) 0.004(2) 0.0034(14) -0.022(2)
C8 0.068(2) 0.087(2) 0.068(2) -0.004(2) 0.018(2) -0.028(2)
C9 0.069(2) 0.092(3) 0.086(2) 0.013(2) 0.010(2) -0.027(2)
C10 0.059(2) 0.112(3) 0.084(3) 0.004(2) 0.010(2) -0.037(2)
O6 0.092(2) 0.173(3) 0.077(2) 0.029(2) 0.0141(14) -0.019(2)
O7 0.078(2) 0.094(2) 0.123(2) 0.0084(13) 0.0324(13) -0.0176(15)
C11 0.073(2) 0.076(2) 0.059(2) -0.001(2) 0.019(2) -0.010(2)
C12 0.113(3) 0.088(3) 0.055(2) 0.015(2) 0.009(2) -0.002(2)
C13 0.104(5) 0.092(6) 0.040(4) -0.010(4) 0.011(3) -0.008(3)
C14 0.085(4) 0.130(6) 0.068(4) 0.016(3) -0.001(3) 0.000(4)
C15 0.058(4) 0.134(6) 0.055(5) 0.012(4) 0.005(3) -0.014(4)
O8 0.085(3) 0.096(4) 0.084(4) 0.008(2) 0.010(2) -0.001(3)
O9 0.123(4) 0.261(8) 0.076(5) 0.098(4) 0.036(3) 0.040(4)
C13A 0.131(16) 0.128(17) 0.094(19) -0.044(12) -0.036(13) 0.009(12)
C14A 0.103(12) 0.126(18) 0.056(15) -0.028(11) 0.015(11) -0.009(11)
C15A 0.087(13) 0.092(13) 0.089(14) -0.004(11) 0.006(10) -0.024(11)
O8A 0.122(14) 0.127(12) 0.115(15) -0.032(11) 0.067(11) -0.049(11)
O9A 0.124(12) 0.136(13) 0.088(14) -0.023(11) 0.027(9) -0.008(10)

loop_
_atom_site_label
_atom_site_fract_x
_atom_site_fract_y
_atom_site_fract_z
_atom_site_U_iso_or_equiv
_atom_site_thermal_displace_type
_atom_site_calc_flag
_atom_site_refinement_flags
_atom_site_occupancy
_atom_site_disorder_group
_atom_site_type_symbol
O1 -0.0385(3) 0.6819(2) 0.27776(10) 0.0651(6) Uani d . 1 . O
O2 0.2258(3) 0.4990(2) 0.35237(9) 0.0691(6) Uani d . 1 . O
O3 0.2922(3) 0.5302(2) 0.22924(10) 0.0664(6) Uani d . 1 . O
C1 0.0661(5) 0.6491(4) 0.3448(2) 0.0632(8) Uani d . 1 . C
H1A 0.1538(5) 0.7362(4) 0.3488(2) 0.076 Uiso calc R 1 . H
C2 -0.1249(4) 0.6303(3) 0.40503(14) 0.0626(8) Uani d . 1 . C
H2A -0.0474(4) 0.6033(3) 0.45022(14) 0.075 Uiso calc R 1 . H
H2B -0.2026(4) 0.5398(3) 0.40125(14) 0.075 Uiso calc R 1 . H
C3 -0.3184(4) 0.7751(3) 0.40836(13) 0.0589(7) Uani d . 1 . C
H3A -0.4008(4) 0.8036(3) 0.36402(13) 0.071 Uiso calc R 1 . H
H3B -0.2460(4) 0.8665(3) 0.41403(13) 0.071 Uiso calc R 1 . H
C4 -0.4965(4) 0.7333(3) 0.47189(14) 0.0656(8) Uani d . 1 . C
H4A -0.5540(4) 0.6356(3) 0.46714(14) 0.079 Uiso calc R 1 . H
H4B -0.4103(4) 0.7093(3) 0.51548(14) 0.079 Uiso calc R 1 . H
C5 -0.7111(4) 0.8575(4) 0.4818(2) 0.0590(8) Uani d . 1 . C
O4 -0.7427(3) 0.9911(3) 0.44348(11) 0.0826(7) Uani d . 1 . O
O5 -0.8600(3) 0.8081(2) 0.53437(11) 0.0817(7) Uani d . 1 . O
H5 -0.9800(3) 0.8768(16) 0.5358(10) 0.098 Uiso calc R 1 . H
C6 0.4046(5) 0.4962(4) 0.2947(2) 0.0669(9) Uani d . 1 . C
H6A 0.5082(5) 0.5771(4) 0.2952(2) 0.080 Uiso calc R 1 . H
C7 0.5537(5) 0.3325(4) 0.30205(14) 0.0692(8) Uani d . 1 . C
H7A 0.4507(5) 0.2528(4) 0.30143(14) 0.083 Uiso calc R 1 . H
H7B 0.6271(5) 0.3066(4) 0.34789(14) 0.083 Uiso calc R 1 . H
C8 0.7496(5) 0.3259(3) 0.2411(2) 0.0749(9) Uani d . 1 . C
H8A 0.6730(5) 0.3414(3) 0.1961(2) 0.090 Uiso calc R 1 . H
H8B 0.8374(5) 0.4153(3) 0.2384(2) 0.090 Uiso calc R 1 . H
C9 0.9275(5) 0.1730(4) 0.2475(2) 0.0849(10) Uani d . 1 . C
H9A 1.0033(5) 0.1558(4) 0.2927(2) 0.102 Uiso calc R 1 . H
H9B 0.8417(5) 0.0833(4) 0.2487(2) 0.102 Uiso calc R 1 . H
C10 1.1163(6) 0.1752(5) 0.1877(2) 0.0852(11) Uani d . 1 . C
O6 1.0906(4) 0.2753(4) 0.13077(14) 0.1217(10) Uani d . 1 . O
O7 1.3064(4) 0.0745(3) 0.19813(13) 0.1041(8) Uani d . 1 . O
H7 1.404(2) 0.090(3) 0.1635(8) 0.125 Uiso calc R 1 . H
C11 0.1466(5) 0.6835(4) 0.2213(2) 0.0725(9) Uani d . 1 . C
H11A 0.2457(5) 0.7658(4) 0.2238(2) 0.087 Uiso calc R 1 . H
C12 0.0395(6) 0.7190(4) 0.1499(2) 0.0913(11) Uani d D 1 . C
H12A -0.0751(6) 0.8177(4) 0.1452(2) 0.110 Uiso calc PR 0.739(8) 1 H
H12B -0.0429(6) 0.6318(4) 0.1443(2) 0.110 Uiso calc PR 0.739(8) 1 H
H12C -0.0131(6) 0.8344(4) 0.1411(2) 0.110 Uiso calc PR 0.261(8) 2 H
H12D -0.1068(6) 0.6706(4) 0.1587(2) 0.110 Uiso calc PR 0.261(8) 2 H
C13 0.2580(12) 0.7369(10) 0.0913(3) 0.081(2) Uani d PD 0.739(8) 1 C
H13A 0.3417(12) 0.8215(10) 0.0991(3) 0.097 Uiso calc PR 0.739(8) 1 H
H13B 0.3706(12) 0.6372(10) 0.0970(3) 0.097 Uiso calc PR 0.739(8) 1 H
C14 0.1770(9) 0.7759(8) 0.0161(3) 0.101(2) Uani d PD 0.739(8) 1 C
H14A 0.1006(9) 0.6882(8) 0.0080(3) 0.121 Uiso calc PR 0.739(8) 1 H
H14B 0.0566(9) 0.8718(8) 0.0118(3) 0.121 Uiso calc PR 0.739(8) 1 H
C15 0.3741(11) 0.8032(10) -0.0410(4) 0.087(2) Uani d PDU 0.739(8) 1 C
O8 0.3428(9) 0.8988(7) -0.0954(3) 0.094(2) Uani d PDU 0.739(8) 1 O
O9 0.5721(13) 0.7120(12) -0.0312(4) 0.181(4) Uani d PDU 0.739(8) 1 O
H9C 0.6697(13) 0.6948(12) -0.0712(4) 0.217 Uiso d PRD 0.739(8) 1 H
C13A 0.147(4) 0.682(2) 0.0760(7) 0.117(8) Uani d PD 0.261(8) 2 C
H13C 0.250(4) 0.578(2) 0.0796(7) 0.140 Uiso calc PR 0.261(8) 2 H
H13D 0.026(4) 0.691(2) 0.0419(7) 0.140 Uiso calc PR 0.261(8) 2 H
C14A 0.289(3) 0.822(2) 0.0604(10) 0.096(6) Uani d PD 0.261(8) 2 C
H14C 0.387(3) 0.819(2) 0.1002(10) 0.115 Uiso calc PR 0.261(8) 2 H
H14D 0.179(3) 0.923(2) 0.0541(10) 0.115 Uiso calc PR 0.261(8) 2 H
C15A 0.453(3) 0.809(3) -0.0100(11) 0.090(7) Uani d PDU 0.261(8) 2 C
O8A 0.432(4) 0.917(3) -0.0602(12) 0.121(7) Uani d PDU 0.261(8) 2 O
O9A 0.603(4) 0.675(2) -0.0064(12) 0.120(7) Uani d PDU 0.261(8) 2 O
H9D 0.704(4) 0.683(2) -0.0420(12) 0.144 Uiso d PRD 0.261(8) 2 H

loop_
_atom_type_symbol
_atom_type_description
_atom_type_scat_dispersion_real
_atom_type_scat_dispersion_imag
_atom_type_scat_source
C C 0.0033 0.0016 'International Tables Vol C Tables 4.2.6.8 and 6.1.1.4'
H H 0.0000 0.0000 'International Tables Vol C Tables 4.2.6.8 and 6.1.1.4'
O O 0.0106 0.0060 'International Tables Vol C Tables 4.2.6.8 and 6.1.1.4'

loop_
_geom_angle_atom_site_label_1
_geom_angle_atom_site_label_2
_geom_angle_atom_site_label_3
_geom_angle
C1 O1 C11 109.4(2)
C6 O2 C1 111.9(2)
C6 O3 C11 110.3(2)
O1 C1 O2 110.2(2)
O1 C1 C2 110.1(2)
O2 C1 C2 106.3(2)
C1 C2 C3 116.2(2)
C2 C3 C4 108.7(2)
C5 C4 C3 117.0(2)
O4 C5 O5 123.8(3)
O4 C5 C4 123.4(2)
O5 C5 C4 112.8(3)
O3 C6 O2 109.1(2)
O3 C6 C7 109.0(2)
O2 C6 C7 109.7(2)
C6 C7 C8 111.0(2)
C9 C8 C7 115.5(2)
C10 C9 C8 113.0(3)
O6 C10 O7 122.0(3)
O6 C10 C9 121.0(3)
O7 C10 C9 116.9(4)
O3 C11 O1 109.0(2)
O3 C11 C12 108.8(3)
O1 C11 C12 110.2(3)
C11 C12 C13A 130.6(9)
C11 C12 C13 105.9(3)
C14 C13 C12 112.0(5)
C15 C14 C13 114.2(5)
O8 C15 O9 121.3(6)
O8 C15 C14 122.1(6)
O9 C15 C14 116.4(7)
C14A C13A C12 93.9(10)
C13A C14A C15A 108.0(13)
O8A C15A O9A 127.(2)
O8A C15A C14A 119.3(19)
O9A C15A C14A 114.(2)

loop_
_geom_bond_atom_site_label_1
_geom_bond_atom_site_label_2
_geom_bond_distance
O1 C1 1.413(3)
O1 C11 1.419(3)
O2 C6 1.413(3)
O2 C1 1.432(3)
O3 C6 1.408(3)
O3 C11 1.417(3)
C1 C2 1.494(3)
C2 C3 1.516(3)
C3 C4 1.517(3)
C4 C5 1.495(4)
C5 O4 1.226(3)
C5 O5 1.291(3)
C6 C7 1.499(4)
C7 C8 1.521(3)
C8 C9 1.504(4)
C9 C10 1.476(4)
C10 O6 1.245(4)
C10 O7 1.265(4)
C11 C12 1.494(4)
C12 C13A 1.540(10)
C12 C13 1.582(6)
C13 C14 1.498(6)
C14 C15 1.488(8)
C15 O8 1.192(8)
C15 O9 1.259(8)
C13A C14A 1.518(10)
C14A C15A 1.56(2)
C15A O8A 1.19(2)
C15A O9A 1.31(2)

loop_
_geom_torsion_atom_site_label_1
_geom_torsion_atom_site_label_2
_geom_torsion_atom_site_label_3
_geom_torsion_atom_site_label_4
_geom_torsion
C11 O1 C1 O2 -57.4(3)
C11 O1 C1 C2 -174.3(2)
C6 O2 C1 O1 55.8(3)
C6 O2 C1 C2 175.0(2)
O1 C1 C2 C3 -60.4(3)
O2 C1 C2 C3 -179.7(2)
C1 C2 C3 C4 179.4(2)
C2 C3 C4 C5 -176.2(2)
C3 C4 C5 O4 -3.3(4)
C3 C4 C5 O5 176.0(2)
C11 O3 C6 O2 59.3(3)
C11 O3 C6 C7 179.1(2)
C1 O2 C6 O3 -56.0(3)
C1 O2 C6 C7 -175.4(2)
O3 C6 C7 C8 61.1(3)
O2 C6 C7 C8 -179.5(2)
C6 C7 C8 C9 173.4(3)
C7 C8 C9 C10 -178.7(3)
C8 C9 C10 O6 -16.9(5)
C8 C9 C10 O7 161.0(3)
C6 O3 C11 O1 -62.4(3)
C6 O3 C11 C12 177.4(2)
C1 O1 C11 O3 60.9(3)
C1 O1 C11 C12 -179.7(3)
O3 C11 C12 C13A -38.0(8)
O1 C11 C12 C13A -157.5(7)
O3 C11 C12 C13 -66.6(4)
O1 C11 C12 C13 173.9(4)
C11 C12 C13 C14 -179.0(5)
C13A C12 C13 C14 40.3(13)
C12 C13 C14 C15 176.7(5)
C13 C14 C15 O8 -145.5(8)
C13 C14 C15 O9 39.3(12)
C11 C12 C13A C14A -79.2(15)
C13 C12 C13A C14A -25.8(11)
C12 C13A C14A C15A 173.0(15)
C13A C14A C15A O8A 121.(2)
C13A C14A C15A O9A -59.(2)
